data_7239924
loop_
_publ_author_name
'Hong, ZhaoGuo'
'Zheng, Chu'
'Luo, Bi'
'You, Xin'
'Bian, HeDong'
'Liang, Hong'
'Chen, ZhenFeng'
'Huang, FuPing'

_publ_section_title
;
 Two groups of copperII pyridine--triazole complexes with &#x201C;open or
 close&#x201D; pepper rings and their in vitro antitumor activities
;
_journal_issue 11
_journal_name_full 'RSC Advances'
_journal_page_first 6297
_journal_page_last 6305
_journal_paper_doi 10.1039/C9RA10677D
_journal_volume 10
_journal_year 2020
_chemical_formula_moiety 'C30 H28 Cl Cu N8 O8, Cl O4'
_chemical_formula_sum 'C30 H28 Cl2 Cu N8 O12'
_chemical_formula_weight 827.04
_space_group_crystal_system monoclinic
_space_group_IT_number 14
_space_group_name_Hall '-P 2yn'
_space_group_name_H-M_alt 'P 1 21/n 1'
_atom_sites_solution_hydrogens geom
_atom_sites_solution_primary direct
_atom_sites_solution_secondary difmap
_audit_creation_date 2019-07-04
_audit_creation_method
;
  Olex2 1.2-ac2
  (compiled Mar 30 2012 14:54:36, GUI svn.r4156)
;
_audit_update_record
;
2019-11-26 deposited with the CCDC.	2020-01-27 downloaded from the CCDC.
;
_cell_angle_alpha 90.00
_cell_angle_beta 94.990(4)
_cell_angle_gamma 90.00
_cell_formula_units_Z 4
_cell_length_a 8.6128(4)
_cell_length_b 18.2300(7)
_cell_length_c 21.5956(9)
_cell_measurement_reflns_used 4878
_cell_measurement_temperature 293(2)
_cell_measurement_theta_max 26.4570
_cell_measurement_theta_min 3.7030
_cell_volume 3377.9(2)
_computing_cell_refinement 'CrysAlisPro 1.171.38.43 (Rigaku OD, 2015)'
_computing_data_collection 'CrysAlisPro 1.171.38.43 (Rigaku OD, 2015)'
_computing_data_reduction 'CrysAlisPro 1.171.38.43 (Rigaku OD, 2015)'
_computing_molecular_graphics
;
O. V. Dolomanov, L. J. Bourhis, R. J. Gildea, J. A. K. Howard and H. Puschmann,
OLEX2: a complete structure solution, refinement and analysis program.
J. Appl. Cryst. (2009). 42, 339-341.
;
_computing_publication_material
;
O. V. Dolomanov, L. J. Bourhis, R. J. Gildea, J. A. K. Howard and H. Puschmann,
OLEX2: a complete structure solution, refinement and analysis program.
J. Appl. Cryst. (2009). 42, 339-341.
;
_computing_structure_refinement
;
XL, G.M. Sheldrick, Acta Cryst.
(2008). A64, 112-122
;
_computing_structure_solution
;
XS, G.M. Sheldrick, Acta Cryst.
(2008). A64, 112-122
;
_diffrn_ambient_temperature 293(2)
_diffrn_detector 'CCD plate'
_diffrn_detector_area_resol_mean 15.9784
_diffrn_detector_type Eos
_diffrn_measured_fraction_theta_full 0.9971
_diffrn_measured_fraction_theta_max 0.8930
_diffrn_measurement_details
;
List of Runs (angles in degrees, time in seconds):

  # Type    Start    End  Width  t~exp~   \w     \q     \k     \f   Frames
#--------------------------------------------------------------------------
  1  \w    -12.00  88.00   1.00   50.00    --   17.61  77.00  30.00  100
  2  \w    -50.00  50.00   1.00   50.00    --  -19.80  77.00-180.00  100
  3  \w    -50.00  50.00   1.00   50.00    --  -19.80  77.00 -90.00  100
  4  \w    -26.00  12.00   1.00   50.00    --   17.61  19.00 -60.00   38
;
_diffrn_measurement_device 'four-circle diffractometer'
_diffrn_measurement_device_type 'SuperNova, Single source at offset, Eos'
_diffrn_measurement_method '\w scans'
_diffrn_orient_matrix_type 'CrysAlisPro convention (1999,Acta A55,543-557)'
_diffrn_orient_matrix_UB_11 0.0342604000
_diffrn_orient_matrix_UB_12 -0.0267261000
_diffrn_orient_matrix_UB_13 -0.0184501000
_diffrn_orient_matrix_UB_21 0.0393043000
_diffrn_orient_matrix_UB_22 0.0280886000
_diffrn_orient_matrix_UB_23 -0.0150560000
_diffrn_orient_matrix_UB_31 0.0642219000
_diffrn_orient_matrix_UB_32 -0.0030791000
_diffrn_orient_matrix_UB_33 0.0227916000
_diffrn_radiation_monochromator mirror
_diffrn_radiation_probe x-ray
_diffrn_radiation_type 'Mo K\a'
_diffrn_radiation_wavelength 0.71073
_diffrn_reflns_av_R_equivalents 0.0380
_diffrn_reflns_av_unetI/netI 0.0468
_diffrn_reflns_limit_h_max 8
_diffrn_reflns_limit_h_min -10
_diffrn_reflns_limit_k_max 21
_diffrn_reflns_limit_k_min -22
_diffrn_reflns_limit_l_max 26
_diffrn_reflns_limit_l_min -26
_diffrn_reflns_number 21681
_diffrn_reflns_theta_full 26.37
_diffrn_reflns_theta_max 26.37
_diffrn_reflns_theta_min 3.34
_diffrn_source 'micro-focus sealed X-ray tube'
_diffrn_source_type 'SuperNova (Mo) X-ray Source'
_exptl_absorpt_coefficient_mu 0.882
_exptl_absorpt_correction_T_max 1.00000
_exptl_absorpt_correction_T_min 0.70376
_exptl_absorpt_correction_type multi-scan
_exptl_absorpt_process_details
;
CrysAlisPro 1.171.38.43 (Rigaku Oxford Diffraction, 2015)
Empirical absorption correction using spherical harmonics,
 implemented in SCALE3 ABSPACK scaling algorithm.
;
_exptl_crystal_colour green
_exptl_crystal_density_diffrn 1.626
_exptl_crystal_density_method 'not measured'
_exptl_crystal_description block
_exptl_crystal_F_000 1692
_exptl_crystal_size_max 0.41
_exptl_crystal_size_mid 0.23
_exptl_crystal_size_min 0.12
_refine_diff_density_max 1.656
_refine_diff_density_min -0.916
_refine_diff_density_rms 0.087
_refine_ls_extinction_method none
_refine_ls_goodness_of_fit_ref 1.046
_refine_ls_hydrogen_treatment mixed
_refine_ls_matrix_type full
_refine_ls_number_parameters 482
_refine_ls_number_reflns 6888
_refine_ls_number_restraints 0
_refine_ls_restrained_S_all 1.046
_refine_ls_R_factor_all 0.0895
_refine_ls_R_factor_gt 0.0639
_refine_ls_shift/su_max 0.001
_refine_ls_shift/su_mean 0.000
_refine_ls_structure_factor_coef Fsqd
_refine_ls_weighting_details 'calc w=1/[\s^2^(Fo^2^)+(0.1032P)^2^+3.4965P] where P=(Fo^2^+2Fc^2^)/3'
_refine_ls_weighting_scheme calc
_refine_ls_wR_factor_gt 0.1787
_refine_ls_wR_factor_ref 0.2002
_reflns_number_gt 4915
_reflns_number_total 6888
_reflns_threshold_expression >2sigma(I)
_cod_data_source_file c9ra10677d2.cif
_cod_data_source_block 20190101_hfp_lb_y12aaa
_cod_depositor_comments 'Adding full bibliography for 7239922--7239927.cif.'
_cod_database_code 7239924
_reflns_odcompleteness_completeness 99.71
_reflns_odcompleteness_iscentric 1
_reflns_odcompleteness_theta 26.32
_olex2_submission_special_instructions 'No special instructions were received'
_oxdiff_exptl_absorpt_empirical_details
;
Empirical correction (ABSPACK) includes:
- Absorption correction using spherical harmonics
- Frame scaling
;
_oxdiff_exptl_absorpt_empirical_full_max 1.360
_oxdiff_exptl_absorpt_empirical_full_min 0.788

loop_
_space_group_symop_id
_space_group_symop_operation_xyz
1 'x, y, z'
2 '-x+1/2, y+1/2, -z+1/2'
3 '-x, -y, -z'
4 'x-1/2, -y-1/2, z-1/2'

loop_
_atom_site_label
_atom_site_type_symbol
_atom_site_fract_x
_atom_site_fract_y
_atom_site_fract_z
_atom_site_U_iso_or_equiv
_atom_site_adp_type
_atom_site_occupancy
_atom_site_symmetry_multiplicity
_atom_site_calc_flag
_atom_site_refinement_flags
Cu1 Cu 0.18894(6) 0.27136(3) 0.01966(2) 0.0407(2) Uani 1 1 d .
Cl1 Cl -0.12641(18) 0.33409(7) 0.09462(6) 0.0666(4) Uani 1 1 d .
N2 N 0.2672(4) 0.48615(18) 0.00854(15) 0.0376(8) Uani 1 1 d .
H2 H 0.2461 0.5267 -0.0108 0.045 Uiso 1 1 calc R
N5 N 0.3270(4) 0.21869(18) 0.08586(16) 0.0415(8) Uani 1 1 d .
N3 N 0.2666(4) 0.37191(19) 0.03457(16) 0.0406(8) Uani 1 1 d .
N1 N 0.0614(4) 0.32310(18) -0.05048(16) 0.0400(8) Uani 1 1 d .
O3 O -0.1224(4) -0.13734(18) -0.23233(15) 0.0596(9) Uani 1 1 d .
N7 N 0.1517(4) 0.17044(19) -0.00907(16) 0.0414(8) Uani 1 1 d .
N8 N 0.0766(4) 0.1366(2) -0.05942(17) 0.0469(9) Uani 1 1 d .
C9 C 0.4548(5) 0.6055(2) 0.0746(2) 0.0429(10) Uani 1 1 d .
H9 H 0.3866 0.6195 0.0410 0.051 Uiso 1 1 calc R
N6 N 0.2098(4) 0.05528(19) -0.00254(16) 0.0412(8) Uani 1 1 d .
H6 H 0.2486 0.0141 0.0108 0.049 Uiso 1 1 calc R
O1 O 0.7421(4) 0.68536(17) 0.19184(16) 0.0557(8) Uani 1 1 d .
C6 C 0.2058(5) 0.4194(2) -0.00541(18) 0.0357(9) Uani 1 1 d .
C7 C 0.3704(5) 0.4759(2) 0.06001(18) 0.0381(9) Uani 1 1 d .
O4 O -0.2134(5) -0.0025(2) -0.24129(16) 0.0693(11) Uani 1 1 d .
O2 O 0.7631(4) 0.54948(17) 0.22461(14) 0.0526(8) Uani 1 1 d .
C22 C 0.1139(5) 0.0662(2) -0.05483(19) 0.0402(9) Uani 1 1 d .
N4 N 0.3703(4) 0.40666(19) 0.07673(16) 0.0441(9) Uani 1 1 d .
C21 C 0.2327(5) 0.1212(2) 0.02445(19) 0.0392(9) Uani 1 1 d .
C4 C 0.0143(5) 0.4393(2) -0.0993(2) 0.0451(10) Uani 1 1 d .
H4 H 0.0368 0.4891 -0.1014 0.054 Uiso 1 1 calc R
C14 C 0.6599(5) 0.5637(2) 0.17544(19) 0.0388(9) Uani 1 1 d .
C5 C 0.0899(4) 0.3956(2) -0.05429(18) 0.0353(9) Uani 1 1 d .
C15 C 0.5693(5) 0.5116(2) 0.14283(19) 0.0399(9) Uani 1 1 d .
H15 H 0.5775 0.4625 0.1543 0.048 Uiso 1 1 calc R
C10 C 0.5462(5) 0.6581(2) 0.1069(2) 0.0452(10) Uani 1 1 d .
H10 H 0.5389 0.7070 0.0947 0.054 Uiso 1 1 calc R
C2 C -0.1282(6) 0.3348(3) -0.1364(2) 0.0542(12) Uani 1 1 d .
H2A H -0.2039 0.3129 -0.1637 0.065 Uiso 1 1 calc R
C24 C 0.1075(6) -0.0609(3) -0.0957(2) 0.0521(12) Uani 1 1 d .
H24 H 0.1800 -0.0755 -0.0637 0.063 Uiso 1 1 calc R
C29 C -0.1081(5) -0.0187(3) -0.1923(2) 0.0470(11) Uani 1 1 d .
C17 C 0.5042(7) 0.2056(3) 0.1760(3) 0.0721(17) Uani 1 1 d .
H17 H 0.5645 0.2278 0.2086 0.087 Uiso 1 1 calc R
C20 C 0.3302(5) 0.1448(2) 0.07951(19) 0.0410(9) Uani 1 1 d .
O5 O -0.0313(5) 0.2791(2) 0.0781(2) 0.0856(14) Uani 1 1 d .
C8 C 0.4639(5) 0.5331(2) 0.09187(19) 0.0382(9) Uani 1 1 d .
C1 C -0.0474(5) 0.2940(3) -0.0905(2) 0.0494(11) Uani 1 1 d .
H1 H -0.0700 0.2444 -0.0874 0.059 Uiso 1 1 calc R
C23 C 0.0579(5) 0.0110(2) -0.09918(19) 0.0421(10) Uani 1 1 d .
C11 C 0.6481(5) 0.6383(2) 0.1572(2) 0.0412(9) Uani 1 1 d .
C3 C -0.0960(6) 0.4074(3) -0.1413(2) 0.0518(12) Uani 1 1 d .
H3 H -0.1476 0.4354 -0.1727 0.062 Uiso 1 1 calc R
C19 C 0.4161(6) 0.0999(3) 0.1200(2) 0.0577(13) Uani 1 1 d .
H19 H 0.4157 0.0493 0.1148 0.069 Uiso 1 1 calc R
C26 C -0.0581(6) -0.0913(2) -0.1877(2) 0.0462(10) Uani 1 1 d .
O7 O -0.1584(7) 0.3875(2) 0.0506(2) 0.1138(18) Uani 1 1 d .
C25 C 0.0504(6) -0.1113(2) -0.1394(2) 0.0504(11) Uani 1 1 d .
H25 H 0.0851 -0.1596 -0.1364 0.060 Uiso 1 1 calc R
C12 C 0.7321(7) 0.7610(3) 0.1758(3) 0.0674(15) Uani 1 1 d .
H12A H 0.7421 0.7666 0.1321 0.101 Uiso 1 1 calc R
H12B H 0.8144 0.7874 0.1989 0.101 Uiso 1 1 calc R
H12C H 0.6332 0.7800 0.1855 0.101 Uiso 1 1 calc R
C18 C 0.5048(7) 0.1334(3) 0.1697(3) 0.0706(16) Uani 1 1 d .
H18 H 0.5644 0.1047 0.1984 0.085 Uiso 1 1 calc R
C13 C 0.7770(7) 0.4757(3) 0.2456(2) 0.0634(14) Uani 1 1 d .
H13A H 0.8175 0.4459 0.2140 0.095 Uiso 1 1 calc R
H13B H 0.6764 0.4576 0.2542 0.095 Uiso 1 1 calc R
H13C H 0.8466 0.4736 0.2828 0.095 Uiso 1 1 calc R
C30 C -0.0528(5) 0.0319(2) -0.14850(19) 0.0444(10) Uani 1 1 d .
H30 H -0.0883 0.0801 -0.1512 0.053 Uiso 1 1 calc R
C28 C -0.2530(8) 0.0718(3) -0.2518(3) 0.083(2) Uani 1 1 d .
H28A H -0.3155 0.0764 -0.2907 0.125 Uiso 1 1 calc R
H28B H -0.1597 0.1003 -0.2532 0.125 Uiso 1 1 calc R
H28C H -0.3108 0.0893 -0.2188 0.125 Uiso 1 1 calc R
C16 C 0.4129(7) 0.2480(3) 0.1335(2) 0.0615(14) Uani 1 1 d .
H16 H 0.4120 0.2987 0.1387 0.074 Uiso 1 1 calc R
O6 O -0.2254(6) 0.3203(3) 0.1381(3) 0.119(2) Uani 1 1 d .
C27 C -0.0756(8) -0.2132(3) -0.2272(2) 0.0686(16) Uani 1 1 d .
H27A H -0.1236 -0.2402 -0.2619 0.103 Uiso 1 1 calc R
H27B H -0.1078 -0.2333 -0.1893 0.103 Uiso 1 1 calc R
H27C H 0.0356 -0.2165 -0.2270 0.103 Uiso 1 1 calc R
O8 O -0.0050(9) 0.3796(4) 0.1351(4) 0.174(3) Uani 1 1 d .
Cl2 Cl 0.58240(16) 0.12580(7) -0.07695(6) 0.0622(4) Uani 1 1 d .
O11 O 0.6658(6) 0.1710(3) -0.1183(2) 0.0989(15) Uani 1 1 d .
O10 O 0.4993(7) 0.1724(3) -0.0403(3) 0.1154(19) Uani 1 1 d .
O12 O 0.6796(8) 0.0787(3) -0.0440(3) 0.152(3) Uani 1 1 d .
O9 O 0.4728(7) 0.0843(3) -0.1165(3) 0.140(2) Uani 1 1 d .

loop_
_atom_site_aniso_label
_atom_site_aniso_U_11
_atom_site_aniso_U_22
_atom_site_aniso_U_33
_atom_site_aniso_U_23
_atom_site_aniso_U_13
_atom_site_aniso_U_12
Cu1 0.0488(4) 0.0303(3) 0.0396(3) 0.0043(2) -0.0154(2) 0.0000(2)
Cl1 0.0890(10) 0.0508(7) 0.0620(8) 0.0185(6) 0.0185(7) 0.0282(7)
N2 0.044(2) 0.0298(17) 0.0377(17) 0.0017(14) -0.0043(15) 0.0028(15)
N5 0.049(2) 0.0333(18) 0.0397(18) 0.0027(15) -0.0098(16) -0.0016(15)
N3 0.042(2) 0.0355(18) 0.0418(19) 0.0052(15) -0.0090(15) 0.0002(15)
N1 0.043(2) 0.0328(18) 0.0414(18) 0.0003(15) -0.0094(15) 0.0008(15)
O3 0.083(3) 0.0435(18) 0.0478(18) -0.0064(15) -0.0177(17) 0.0013(17)
N7 0.044(2) 0.0360(19) 0.0412(18) 0.0018(15) -0.0136(15) -0.0003(15)
N8 0.051(2) 0.040(2) 0.047(2) -0.0021(16) -0.0132(17) -0.0027(17)
C9 0.045(2) 0.040(2) 0.042(2) 0.0001(18) -0.0072(18) 0.0054(19)
N6 0.046(2) 0.0341(18) 0.0420(18) 0.0052(15) -0.0053(15) 0.0011(15)
O1 0.066(2) 0.0341(16) 0.063(2) -0.0035(15) -0.0174(16) -0.0052(15)
C6 0.037(2) 0.030(2) 0.039(2) 0.0052(17) -0.0011(17) 0.0005(16)
C7 0.036(2) 0.038(2) 0.039(2) -0.0002(17) -0.0025(17) 0.0037(17)
O4 0.091(3) 0.051(2) 0.058(2) -0.0087(16) -0.0367(19) 0.0128(19)
O2 0.065(2) 0.0404(17) 0.0483(17) 0.0022(14) -0.0193(15) -0.0039(15)
C22 0.039(2) 0.039(2) 0.041(2) 0.0063(18) -0.0015(18) -0.0005(18)
N4 0.051(2) 0.0350(19) 0.0436(19) 0.0015(15) -0.0143(16) -0.0039(16)
C21 0.042(2) 0.033(2) 0.041(2) 0.0046(17) -0.0017(18) -0.0004(18)
C4 0.045(3) 0.044(2) 0.044(2) 0.0101(19) -0.0042(19) 0.007(2)
C14 0.039(2) 0.037(2) 0.039(2) -0.0003(17) 0.0000(17) 0.0056(18)
C5 0.031(2) 0.037(2) 0.037(2) 0.0012(17) -0.0008(16) 0.0033(16)
C15 0.046(2) 0.032(2) 0.041(2) -0.0008(17) -0.0025(18) -0.0013(18)
C10 0.049(3) 0.032(2) 0.054(3) 0.0028(19) 0.003(2) 0.0031(19)
C2 0.053(3) 0.053(3) 0.053(3) 0.000(2) -0.022(2) 0.004(2)
C24 0.053(3) 0.046(3) 0.054(3) 0.002(2) -0.012(2) 0.003(2)
C29 0.052(3) 0.047(3) 0.039(2) 0.001(2) -0.0063(19) 0.005(2)
C17 0.088(4) 0.056(3) 0.065(3) 0.009(3) -0.040(3) -0.007(3)
C20 0.041(2) 0.039(2) 0.041(2) 0.0072(18) -0.0065(18) -0.0009(18)
O5 0.105(3) 0.063(2) 0.095(3) 0.035(2) 0.042(3) 0.035(2)
C8 0.039(2) 0.033(2) 0.041(2) -0.0013(17) -0.0004(17) 0.0025(17)
C1 0.047(3) 0.041(2) 0.057(3) 0.000(2) -0.014(2) 0.000(2)
C23 0.046(2) 0.040(2) 0.040(2) 0.0010(18) 0.0011(18) -0.0018(19)
C11 0.040(2) 0.036(2) 0.048(2) -0.0072(18) 0.0029(18) -0.0026(18)
C3 0.053(3) 0.055(3) 0.044(2) 0.012(2) -0.012(2) 0.012(2)
C19 0.073(3) 0.044(3) 0.054(3) 0.010(2) -0.011(2) 0.004(2)
C26 0.057(3) 0.040(2) 0.041(2) -0.0033(19) 0.001(2) -0.007(2)
O7 0.163(5) 0.070(3) 0.106(4) 0.041(3) -0.004(3) 0.050(3)
C25 0.065(3) 0.035(2) 0.048(3) 0.002(2) -0.010(2) -0.001(2)
C12 0.086(4) 0.037(3) 0.075(4) 0.000(2) -0.017(3) -0.014(3)
C18 0.081(4) 0.058(3) 0.066(3) 0.018(3) -0.036(3) 0.003(3)
C13 0.080(4) 0.050(3) 0.056(3) 0.006(2) -0.021(3) 0.006(3)
C30 0.051(3) 0.037(2) 0.044(2) -0.0015(18) -0.0049(19) 0.0035(19)
C28 0.111(5) 0.061(4) 0.069(4) -0.006(3) -0.039(3) 0.027(3)
C16 0.077(4) 0.047(3) 0.054(3) 0.004(2) -0.026(3) -0.003(3)
O6 0.118(4) 0.109(4) 0.140(5) 0.024(3) 0.072(4) 0.024(3)
C27 0.104(5) 0.046(3) 0.053(3) -0.008(2) -0.013(3) 0.006(3)
O8 0.196(7) 0.143(6) 0.168(6) -0.055(5) -0.073(6) -0.005(5)
Cl2 0.0635(8) 0.0500(7) 0.0720(8) 0.0051(6) -0.0002(6) 0.0092(6)
O11 0.092(3) 0.090(3) 0.120(4) 0.014(3) 0.042(3) -0.003(3)
O10 0.151(5) 0.083(3) 0.122(4) 0.010(3) 0.071(4) 0.025(3)
O12 0.210(7) 0.079(4) 0.153(5) 0.022(4) -0.070(5) 0.055(4)
O9 0.147(5) 0.111(4) 0.147(5) -0.005(4) -0.067(4) -0.037(4)

loop_
_atom_type_symbol
_atom_type_description
_atom_type_scat_dispersion_real
_atom_type_scat_dispersion_imag
_atom_type_scat_source
C C 0.0033 0.0016 'International Tables Vol C Tables 4.2.6.8 and 6.1.1.4'
H H 0.0000 0.0000 'International Tables Vol C Tables 4.2.6.8 and 6.1.1.4'
Cl Cl 0.1484 0.1585 'International Tables Vol C Tables 4.2.6.8 and 6.1.1.4'
Cu Cu 0.3201 1.2651 'International Tables Vol C Tables 4.2.6.8 and 6.1.1.4'
N N 0.0061 0.0033 'International Tables Vol C Tables 4.2.6.8 and 6.1.1.4'
O O 0.0106 0.0060 'International Tables Vol C Tables 4.2.6.8 and 6.1.1.4'

loop_
_geom_angle_atom_site_label_1
_geom_angle_atom_site_label_2
_geom_angle_atom_site_label_3
_geom_angle
N5 Cu1 N1 176.30(15)
N5 Cu1 O5 95.76(15)
N3 Cu1 N5 98.98(14)
N3 Cu1 N1 80.97(13)
N3 Cu1 O5 97.69(15)
N1 Cu1 O5 87.91(14)
N7 Cu1 N5 81.25(14)
N7 Cu1 N3 166.01(15)
N7 Cu1 N1 97.89(13)
N7 Cu1 O5 96.19(15)
O5 Cl1 O7 115.5(3)
O5 Cl1 O8 98.7(4)
O7 Cl1 O8 95.5(4)
O6 Cl1 O5 118.5(3)
O6 Cl1 O7 121.0(3)
O6 Cl1 O8 98.2(4)
C6 N2 H2 127.1
C6 N2 C7 105.8(3)
C7 N2 H2 127.1
C20 N5 Cu1 114.6(3)
C16 N5 Cu1 127.7(3)
C16 N5 C20 117.7(4)
C6 N3 Cu1 113.6(3)
C6 N3 N4 109.5(3)
N4 N3 Cu1 136.9(3)
C5 N1 Cu1 114.4(3)
C1 N1 Cu1 127.4(3)
C1 N1 C5 118.2(4)
C26 O3 C27 116.4(4)
N8 N7 Cu1 136.9(3)
C21 N7 Cu1 113.7(3)
C21 N7 N8 108.8(3)
C22 N8 N7 106.5(3)
C10 C9 H9 119.6
C8 C9 H9 119.6
C8 C9 C10 120.8(4)
C22 N6 H6 126.7
C21 N6 H6 126.7
C21 N6 C22 106.6(3)
C11 O1 C12 117.3(4)
N2 C6 C5 131.4(4)
N3 C6 N2 108.9(3)
N3 C6 C5 119.6(4)
N2 C7 C8 125.4(4)
N4 C7 N2 109.7(4)
N4 C7 C8 124.9(4)
C29 O4 C28 117.9(4)
C14 O2 C13 117.7(4)
N8 C22 N6 109.3(4)
N8 C22 C23 124.2(4)
N6 C22 C23 126.5(4)
C7 N4 N3 106.1(3)
N7 C21 N6 108.8(4)
N7 C21 C20 119.2(4)
N6 C21 C20 132.1(4)
C5 C4 H4 120.8
C5 C4 C3 118.4(4)
C3 C4 H4 120.8
O2 C14 C15 125.0(4)
O2 C14 C11 115.4(4)
C15 C14 C11 119.6(4)
N1 C5 C6 111.4(3)
N1 C5 C4 122.3(4)
C4 C5 C6 126.3(4)
C14 C15 H15 120.0
C14 C15 C8 120.0(4)
C8 C15 H15 120.0
C9 C10 H10 119.8
C11 C10 C9 120.4(4)
C11 C10 H10 119.8
C1 C2 H2A 120.4
C3 C2 H2A 120.4
C3 C2 C1 119.2(4)
C23 C24 H24 119.7
C25 C24 H24 119.7
C25 C24 C23 120.5(4)
O4 C29 C26 116.2(4)
O4 C29 C30 123.7(4)
C30 C29 C26 120.1(4)
C18 C17 H17 120.2
C18 C17 C16 119.6(5)
C16 C17 H17 120.2
N5 C20 C21 111.1(3)
N5 C20 C19 123.0(4)
C19 C20 C21 125.9(4)
Cl1 O5 Cu1 135.3(2)
C9 C8 C7 123.0(4)
C9 C8 C15 119.6(4)
C15 C8 C7 117.4(4)
N1 C1 C2 122.4(4)
N1 C1 H1 118.8
C2 C1 H1 118.8
C24 C23 C22 122.9(4)
C24 C23 C30 118.7(4)
C30 C23 C22 118.3(4)
O1 C11 C14 115.4(4)
O1 C11 C10 125.0(4)
C10 C11 C14 119.6(4)
C4 C3 H3 120.3
C2 C3 C4 119.4(4)
C2 C3 H3 120.3
C20 C19 H19 121.4
C20 C19 C18 117.3(5)
C18 C19 H19 121.4
O3 C26 C29 115.7(4)
O3 C26 C25 125.2(4)
C25 C26 C29 119.1(4)
C24 C25 C26 121.1(4)
C24 C25 H25 119.5
C26 C25 H25 119.5
O1 C12 H12A 109.5
O1 C12 H12B 109.5
O1 C12 H12C 109.5
H12A C12 H12B 109.5
H12A C12 H12C 109.5
H12B C12 H12C 109.5
C17 C18 C19 120.3(5)
C17 C18 H18 119.9
C19 C18 H18 119.9
O2 C13 H13A 109.5
O2 C13 H13B 109.5
O2 C13 H13C 109.5
H13A C13 H13B 109.5
H13A C13 H13C 109.5
H13B C13 H13C 109.5
C29 C30 C23 120.4(4)
C29 C30 H30 119.8
C23 C30 H30 119.8
O4 C28 H28A 109.5
O4 C28 H28B 109.5
O4 C28 H28C 109.5
H28A C28 H28B 109.5
H28A C28 H28C 109.5
H28B C28 H28C 109.5
N5 C16 C17 122.2(5)
N5 C16 H16 118.9
C17 C16 H16 118.9
O3 C27 H27A 109.5
O3 C27 H27B 109.5
O3 C27 H27C 109.5
H27A C27 H27B 109.5
H27A C27 H27C 109.5
H27B C27 H27C 109.5
O10 Cl2 O11 108.0(3)
O10 Cl2 O9 108.3(4)
O12 Cl2 O11 111.5(4)
O12 Cl2 O10 114.2(4)
O12 Cl2 O9 108.8(4)
O9 Cl2 O11 105.6(4)

loop_
_geom_bond_atom_site_label_1
_geom_bond_atom_site_label_2
_geom_bond_distance
Cu1 N5 2.021(3)
Cu1 N3 1.968(3)
Cu1 N1 2.025(3)
Cu1 N7 1.959(3)
Cu1 O5 2.372(4)
Cl1 O5 1.362(4)
Cl1 O7 1.373(4)
Cl1 O6 1.346(5)
Cl1 O8 1.545(6)
N2 H2 0.8600
N2 C6 1.350(5)
N2 C7 1.374(5)
N5 C20 1.355(5)
N5 C16 1.327(6)
N3 C6 1.301(5)
N3 N4 1.373(5)
N1 C5 1.347(5)
N1 C1 1.329(5)
O3 C26 1.358(5)
O3 C27 1.441(6)
N7 N8 1.363(5)
N7 C21 1.315(5)
N8 C22 1.325(5)
C9 H9 0.9300
C9 C10 1.390(6)
C9 C8 1.372(6)
N6 H6 0.8600
N6 C22 1.355(5)
N6 C21 1.342(5)
O1 C11 1.359(5)
O1 C12 1.422(6)
C6 C5 1.455(5)
C7 N4 1.314(5)
C7 C8 1.453(6)
O4 C29 1.365(5)
O4 C28 1.410(6)
O2 C14 1.349(5)
O2 C13 1.422(6)
C22 C23 1.443(6)
C21 C20 1.460(6)
C4 H4 0.9300
C4 C5 1.376(5)
C4 C3 1.384(6)
C14 C15 1.381(6)
C14 C11 1.417(6)
C15 H15 0.9300
C15 C8 1.419(6)
C10 H10 0.9300
C10 C11 1.383(6)
C2 H2A 0.9300
C2 C1 1.379(6)
C2 C3 1.358(7)
C24 H24 0.9300
C24 C23 1.378(6)
C24 C25 1.376(6)
C29 C26 1.393(6)
C29 C30 1.376(6)
C17 H17 0.9300
C17 C18 1.324(8)
C17 C16 1.390(7)
C20 C19 1.366(6)
C1 H1 0.9300
C23 C30 1.419(6)
C3 H3 0.9300
C19 H19 0.9300
C19 C18 1.402(7)
C26 C25 1.389(6)
C25 H25 0.9300
C12 H12A 0.9600
C12 H12B 0.9600
C12 H12C 0.9600
C18 H18 0.9300
C13 H13A 0.9600
C13 H13B 0.9600
C13 H13C 0.9600
C30 H30 0.9300
C28 H28A 0.9600
C28 H28B 0.9600
C28 H28C 0.9600
C16 H16 0.9300
C27 H27A 0.9600
C27 H27B 0.9600
C27 H27C 0.9600
Cl2 O11 1.450(4)
Cl2 O10 1.399(5)
Cl2 O12 1.357(5)
Cl2 O9 1.433(5)

loop_
_geom_torsion_atom_site_label_1
_geom_torsion_atom_site_label_2
_geom_torsion_atom_site_label_3
_geom_torsion_atom_site_label_4
_geom_torsion
Cu1 N5 C20 C21 1.0(5)
Cu1 N5 C20 C19 -179.6(4)
Cu1 N5 C16 C17 -179.6(5)
Cu1 N3 C6 N2 -179.6(3)
Cu1 N3 C6 C5 1.1(5)
Cu1 N3 N4 C7 179.2(3)
Cu1 N1 C5 C6 -0.9(4)
Cu1 N1 C5 C4 179.7(3)
Cu1 N1 C1 C2 179.5(4)
Cu1 N7 N8 C22 171.3(3)
Cu1 N7 C21 N6 -174.2(3)
Cu1 N7 C21 C20 3.7(5)
N2 C6 C5 N1 -179.3(4)
N2 C6 C5 C4 0.0(7)
N2 C7 N4 N3 0.8(5)
N2 C7 C8 C9 2.3(7)
N2 C7 C8 C15 -177.4(4)
N5 Cu1 N3 C6 175.1(3)
N5 Cu1 N3 N4 -4.9(4)
N5 Cu1 N1 C5 -88(2)
N5 Cu1 N1 C1 94(2)
N5 Cu1 N7 N8 -172.8(4)
N5 Cu1 N7 C21 -2.4(3)
N5 Cu1 O5 Cl1 127.2(4)
N5 C20 C19 C18 -0.5(8)
N3 Cu1 N5 C20 -165.2(3)
N3 Cu1 N5 C16 14.6(5)
N3 Cu1 N1 C5 1.2(3)
N3 Cu1 N1 C1 -176.5(4)
N3 Cu1 N7 N8 -80.8(7)
N3 Cu1 N7 C21 89.7(6)
N3 Cu1 O5 Cl1 27.3(5)
N3 C6 C5 N1 -0.1(5)
N3 C6 C5 C4 179.2(4)
N1 Cu1 N5 C20 -76(2)
N1 Cu1 N5 C16 104(2)
N1 Cu1 N3 C6 -1.2(3)
N1 Cu1 N3 N4 178.8(4)
N1 Cu1 N7 N8 3.5(4)
N1 Cu1 N7 C21 174.0(3)
N1 Cu1 O5 Cl1 -53.3(4)
O3 C26 C25 C24 -179.0(5)
N7 Cu1 N5 C20 0.7(3)
N7 Cu1 N5 C16 -179.6(5)
N7 Cu1 N3 C6 85.2(6)
N7 Cu1 N3 N4 -94.7(7)
N7 Cu1 N1 C5 -164.7(3)
N7 Cu1 N1 C1 17.6(4)
N7 Cu1 O5 Cl1 -151.0(4)
N7 N8 C22 N6 0.3(5)
N7 N8 C22 C23 179.9(4)
N7 C21 C20 N5 -3.1(6)
N7 C21 C20 C19 177.4(5)
N8 N7 C21 N6 -1.1(5)
N8 N7 C21 C20 176.9(4)
N8 C22 C23 C24 175.1(5)
N8 C22 C23 C30 -4.8(7)
C9 C10 C11 O1 -179.8(4)
C9 C10 C11 C14 0.4(6)
N6 C22 C23 C24 -5.4(7)
N6 C22 C23 C30 174.7(4)
N6 C21 C20 N5 174.3(4)
N6 C21 C20 C19 -5.2(8)
C6 N2 C7 N4 -0.6(5)
C6 N2 C7 C8 -179.7(4)
C6 N3 N4 C7 -0.8(5)
C7 N2 C6 N3 0.1(5)
C7 N2 C6 C5 179.4(4)
O4 C29 C26 O3 -0.9(6)
O4 C29 C26 C25 179.3(4)
O4 C29 C30 C23 -179.4(4)
O2 C14 C15 C8 179.7(4)
O2 C14 C11 O1 -0.2(6)
O2 C14 C11 C10 179.5(4)
C22 N6 C21 N7 1.2(5)
C22 N6 C21 C20 -176.4(4)
C22 C23 C30 C29 179.2(4)
N4 N3 C6 N2 0.4(5)
N4 N3 C6 C5 -179.0(3)
N4 C7 C8 C9 -176.7(4)
N4 C7 C8 C15 3.6(6)
C21 N7 N8 C22 0.5(5)
C21 N6 C22 N8 -1.0(5)
C21 N6 C22 C23 179.5(4)
C21 C20 C19 C18 178.8(5)
C14 C15 C8 C9 1.2(6)
C14 C15 C8 C7 -179.2(4)
C5 N1 C1 C2 1.9(7)
C5 C4 C3 C2 1.1(7)
C15 C14 C11 O1 -179.8(4)
C15 C14 C11 C10 0.0(6)
C10 C9 C8 C7 179.6(4)
C10 C9 C8 C15 -0.7(7)
C24 C23 C30 C29 -0.7(7)
C29 C26 C25 C24 0.8(7)
C20 N5 C16 C17 0.1(8)
C20 C19 C18 C17 -0.4(9)
O5 Cu1 N5 C20 96.1(3)
O5 Cu1 N5 C16 -84.2(5)
O5 Cu1 N3 C6 -87.8(3)
O5 Cu1 N3 N4 92.2(4)
O5 Cu1 N1 C5 99.3(3)
O5 Cu1 N1 C1 -78.4(4)
O5 Cu1 N7 N8 92.3(4)
O5 Cu1 N7 C21 -97.3(3)
C8 C9 C10 C11 -0.1(7)
C8 C7 N4 N3 179.9(4)
C1 N1 C5 C6 177.0(4)
C1 N1 C5 C4 -2.4(6)
C1 C2 C3 C4 -1.6(8)
C23 C24 C25 C26 -0.1(8)
C11 C14 C15 C8 -0.8(6)
C3 C4 C5 N1 0.9(6)
C3 C4 C5 C6 -178.4(4)
C3 C2 C1 N1 0.0(8)
C26 C29 C30 C23 1.4(7)
O7 Cl1 O5 Cu1 36.6(6)
C25 C24 C23 C22 -179.9(4)
C25 C24 C23 C30 0.0(7)
C12 O1 C11 C14 -179.0(4)
C12 O1 C11 C10 1.3(7)
C18 C17 C16 N5 -1.0(10)
C13 O2 C14 C15 -1.8(6)
C13 O2 C14 C11 178.7(4)
C30 C29 C26 O3 178.4(4)
C30 C29 C26 C25 -1.5(7)
C28 O4 C29 C26 -172.7(5)
C28 O4 C29 C30 8.1(8)
C16 N5 C20 C21 -178.8(4)
C16 N5 C20 C19 0.6(7)
C16 C17 C18 C19 1.1(10)
O6 Cl1 O5 Cu1 -168.2(4)
C27 O3 C26 C29 -178.1(5)
C27 O3 C26 C25 1.7(7)
O8 Cl1 O5 Cu1 -63.8(5)
